data_2214612
loop_
_publ_author_name
'Neng-Qiang Wang'
'Tie-Jun Wang'

_publ_section_title
;
 Pregna-1,4,16-triene-3,20-dione
;
_journal_coeditor_code CV2284
_journal_issue 8
_journal_name_full 'Acta Crystallographica Section E'
_journal_page_first o3659
_journal_page_last o3659
_journal_paper_doi 10.1107/S1600536807036732
_journal_volume 63
_journal_year 2007
_chemical_formula_iupac 'C21 H26 O2'
_chemical_formula_moiety 'C21 H26 O2'
_chemical_formula_sum 'C21 H26 O2'
_chemical_formula_weight 310.42
_chemical_name_systematic
;
Pregna-1,4,16-triene-3,20-dione
;
_space_group_IT_number 19
_symmetry_cell_setting orthorhombic
_symmetry_space_group_name_Hall 'P 2ac 2ab'
_symmetry_space_group_name_H-M 'P 21 21 21'
_atom_sites_solution_hydrogens geom
_atom_sites_solution_primary direct
_atom_sites_solution_secondary difmap
_audit_creation_method SHELXL-97
_cell_angle_alpha 90.00
_cell_angle_beta 90.00
_cell_angle_gamma 90.00
_cell_formula_units_Z 4
_cell_length_a 6.3625(12)
_cell_length_b 11.745(2)
_cell_length_c 23.007(4)
_cell_measurement_reflns_used 3759
_cell_measurement_temperature 296(2)
_cell_measurement_theta_max 26.93
_cell_measurement_theta_min 3.17
_cell_volume 1719.3(5)
_computing_cell_refinement 'SAINT (Bruker, 2003)'
_computing_data_collection 'APEX2 (Bruker, ????)'
_computing_data_reduction SAINT
_computing_molecular_graphics 'PLATON (Spek, 2003)'
_computing_publication_material SHELXTL
_computing_structure_refinement SHELXTL
_computing_structure_solution 'SHELXTL (Bruker, 2003)'
_diffrn_ambient_temperature 296(2)
_diffrn_measured_fraction_theta_full 0.993
_diffrn_measured_fraction_theta_max 0.993
_diffrn_measurement_device_type 'Bruker SMART APEXII CCD area-detector'
_diffrn_measurement_method '\f and \w'
_diffrn_radiation_monochromator graphite
_diffrn_radiation_source 'fine-focus sealed tube'
_diffrn_radiation_type MoK\a
_diffrn_radiation_wavelength 0.71073
_diffrn_reflns_av_R_equivalents 0.0277
_diffrn_reflns_av_sigmaI/netI 0.0269
_diffrn_reflns_limit_h_max 6
_diffrn_reflns_limit_h_min -8
_diffrn_reflns_limit_k_max 12
_diffrn_reflns_limit_k_min -15
_diffrn_reflns_limit_l_max 29
_diffrn_reflns_limit_l_min -26
_diffrn_reflns_number 10912
_diffrn_reflns_theta_full 27.49
_diffrn_reflns_theta_max 27.49
_diffrn_reflns_theta_min 1.95
_exptl_absorpt_coefficient_mu 0.075
_exptl_absorpt_correction_T_max 0.9988
_exptl_absorpt_correction_T_min 0.9805
_exptl_absorpt_correction_type multi-scan
_exptl_absorpt_process_details '(SADABS; Sheldrick, 1996)'
_exptl_crystal_colour 'pale yellow'
_exptl_crystal_density_diffrn 1.199
_exptl_crystal_density_method 'not measured'
_exptl_crystal_description block
_exptl_crystal_F_000 672
_exptl_crystal_size_max 0.25
_exptl_crystal_size_mid 0.20
_exptl_crystal_size_min 0.15
_refine_diff_density_max 0.146
_refine_diff_density_min -0.129
_refine_ls_abs_structure_details 'see text'
_refine_ls_extinction_coef 0.0073(16)
_refine_ls_extinction_expression Fc^*^=kFc[1+0.001xFc^2^\l^3^/sin(2\q)]^-1/4^
_refine_ls_extinction_method SHELXL97
_refine_ls_goodness_of_fit_ref 1.052
_refine_ls_hydrogen_treatment constr
_refine_ls_matrix_type full
_refine_ls_number_parameters 212
_refine_ls_number_reflns 2274
_refine_ls_number_restraints 0
_refine_ls_restrained_S_all 1.052
_refine_ls_R_factor_all 0.0517
_refine_ls_R_factor_gt 0.0396
_refine_ls_shift/su_max 0.001
_refine_ls_shift/su_mean 0.000
_refine_ls_structure_factor_coef Fsqd
_refine_ls_weighting_details 'calc w=1/[\s^2^(Fo^2^)+(0.0456P)^2^+0.2215P] where P=(Fo^2^+2Fc^2^)/3'
_refine_ls_weighting_scheme calc
_refine_ls_wR_factor_gt 0.0945
_refine_ls_wR_factor_ref 0.1016
_reflns_number_gt 1871
_reflns_number_total 2274
_reflns_threshold_expression I>2\s(I)
_cod_data_source_file cv2284.cif
_cod_data_source_block I
_cod_depositor_comments
;
The following automatic conversions were performed:
'_symmetry_cell_setting' value 'Orthorhombic' changed to 'orthorhombic'
according to '/home/saulius/struct/CIF-dictionaries/cif_core.dic'
dictionary named 'cif_core.dic' version 2.4.1 from 2010-06-29.

Automatic conversion script
Id: cif_fix_enum 1527 2010-12-29 10:47:43Z saulius 

The following automatic conversions were performed:

'_symmetry_cell_setting' value 'Orthorhombic' changed to
'orthorhombic' according to
/home/saulius/struct/CIF-dictionaries/cif_core.dic dictionary named
'cif_core.dic' version 2.4.1 from 2010-06-29.

Automatic conversion script
Id: cif_fix_values 1715 2011-07-08 13:25:40Z adriana 
;
_cod_original_cell_volume 1719.2(5)
_cod_database_code 2214612
_cod_database_fobs_code 2214612

loop_
_symmetry_equiv_pos_as_xyz
'x, y, z'
'-x+1/2, -y, z+1/2'
'-x, y+1/2, -z+1/2'
'x+1/2, -y+1/2, -z'

loop_
_atom_site_type_symbol
_atom_site_label
_atom_site_fract_x
_atom_site_fract_y
_atom_site_fract_z
_atom_site_U_iso_or_equiv
_atom_site_adp_type
_atom_site_calc_flag
_atom_site_refinement_flags
_atom_site_occupancy
O O1 0.9371(4) 0.57024(18) 0.48495(8) 0.1004(7) Uani d . 1
O O2 1.2908(3) 0.79394(18) 0.91843(8) 0.0839(6) Uani d . 1
C C1 1.0192(4) 0.7610(2) 0.60194(9) 0.0619(6) Uani d . 1
H H1 1.1142 0.8176 0.6123 0.074 Uiso calc R 1
C C2 1.0551(4) 0.7048(3) 0.55291(10) 0.0723(7) Uani d . 1
H H2 1.1738 0.7224 0.5311 0.087 Uiso calc R 1
C C3 0.9126(5) 0.6160(2) 0.53236(10) 0.0683(7) Uani d . 1
C C4 0.7407(4) 0.5879(2) 0.57074(9) 0.0625(6) Uani d . 1
H H4 0.6524 0.5281 0.5603 0.075 Uiso calc R 1
C C5 0.7016(3) 0.64276(17) 0.62024(9) 0.0501(5) Uani d . 1
C C6 0.5246(4) 0.6074(2) 0.65934(9) 0.0617(6) Uani d . 1
H H6A 0.4533 0.5420 0.6427 0.074 Uiso calc R 1
H H6B 0.4237 0.6690 0.6625 0.074 Uiso calc R 1
C C7 0.6068(4) 0.57713(18) 0.71942(9) 0.0551(6) Uani d . 1
H H7A 0.6922 0.5089 0.7168 0.066 Uiso calc R 1
H H7B 0.4891 0.5609 0.7449 0.066 Uiso calc R 1
C C8 0.7380(3) 0.67328(16) 0.74551(8) 0.0428(4) Uani d . 1
H H8 0.6477 0.7398 0.7515 0.051 Uiso calc R 1
C C9 0.9196(3) 0.70629(16) 0.70402(8) 0.0406(4) Uani d . 1
H H9 1.0036 0.6371 0.6987 0.049 Uiso calc R 1
C C10 0.8374(3) 0.74005(16) 0.64175(8) 0.0461(5) Uani d . 1
C C11 1.0676(3) 0.79469(18) 0.73120(8) 0.0506(5) Uani d . 1
H H11A 0.9940 0.8668 0.7341 0.061 Uiso calc R 1
H H11B 1.1869 0.8057 0.7055 0.061 Uiso calc R 1
C C12 1.1488(3) 0.76146(18) 0.79171(9) 0.0500(5) Uani d . 1
H H12A 1.2393 0.6953 0.7886 0.060 Uiso calc R 1
H H12B 1.2309 0.8235 0.8078 0.060 Uiso calc R 1
C C13 0.9649(3) 0.73475(15) 0.83207(8) 0.0431(5) Uani d . 1
C C14 0.8354(3) 0.63945(16) 0.80305(8) 0.0437(4) Uani d . 1
H H14 0.9376 0.5799 0.7934 0.052 Uiso calc R 1
C C15 0.7042(4) 0.5901(2) 0.85305(9) 0.0614(6) Uani d . 1
H H15A 0.5775 0.6341 0.8598 0.074 Uiso calc R 1
H H15B 0.6674 0.5111 0.8462 0.074 Uiso calc R 1
C C16 0.8584(4) 0.60245(19) 0.90194(9) 0.0605(6) Uani d . 1
H H16 0.8498 0.5619 0.9366 0.073 Uiso calc R 1
C C17 1.0091(4) 0.67786(17) 0.89034(8) 0.0491(5) Uani d . 1
C C18 1.1800(4) 0.7120(2) 0.92989(9) 0.0596(6) Uani d . 1
C C19 1.2148(5) 0.6444(3) 0.98430(10) 0.0841(9) Uani d . 1
H H19A 1.3263 0.6782 1.0065 0.126 Uiso calc R 1
H H19B 1.2521 0.5677 0.9743 0.126 Uiso calc R 1
H H19C 1.0882 0.6439 1.0070 0.126 Uiso calc R 1
C C20 0.8361(4) 0.84353(17) 0.84474(9) 0.0583(6) Uani d . 1
H H20A 0.9170 0.8938 0.8689 0.087 Uiso calc R 1
H H20B 0.7084 0.8233 0.8644 0.087 Uiso calc R 1
H H20C 0.8031 0.8811 0.8088 0.087 Uiso calc R 1
C C21 0.7052(4) 0.85114(18) 0.64361(10) 0.0650(7) Uani d . 1
H H21A 0.6380 0.8624 0.6067 0.098 Uiso calc R 1
H H21B 0.7956 0.9146 0.6518 0.098 Uiso calc R 1
H H21C 0.6004 0.8451 0.6735 0.098 Uiso calc R 1

loop_
_atom_site_aniso_label
_atom_site_aniso_U_11
_atom_site_aniso_U_22
_atom_site_aniso_U_33
_atom_site_aniso_U_12
_atom_site_aniso_U_13
_atom_site_aniso_U_23
O1 0.1292(18) 0.1085(15) 0.0636(11) 0.0078(15) 0.0199(12) -0.0263(10)
O2 0.0872(14) 0.0929(13) 0.0717(11) -0.0241(13) -0.0179(10) 0.0001(10)
C1 0.0630(14) 0.0734(15) 0.0493(11) -0.0159(13) -0.0024(11) 0.0101(11)
C2 0.0675(16) 0.0992(19) 0.0502(12) -0.0030(16) 0.0145(12) 0.0093(13)
C3 0.0827(18) 0.0691(15) 0.0532(13) 0.0111(15) 0.0042(13) -0.0050(11)
C4 0.0750(16) 0.0569(13) 0.0555(13) -0.0038(13) -0.0047(12) -0.0082(11)
C5 0.0515(12) 0.0496(11) 0.0492(11) 0.0004(10) -0.0050(10) -0.0017(9)
C6 0.0530(13) 0.0698(14) 0.0623(13) -0.0163(12) -0.0024(11) -0.0081(11)
C7 0.0536(13) 0.0549(12) 0.0568(12) -0.0154(11) 0.0062(11) -0.0041(10)
C8 0.0406(10) 0.0383(9) 0.0495(10) 0.0017(8) 0.0049(9) -0.0015(8)
C9 0.0394(10) 0.0378(9) 0.0445(9) 0.0014(8) 0.0026(8) -0.0013(8)
C10 0.0500(11) 0.0430(10) 0.0454(10) -0.0014(9) 0.0001(9) -0.0007(8)
C11 0.0497(12) 0.0530(11) 0.0491(10) -0.0129(10) 0.0044(9) 0.0033(9)
C12 0.0463(11) 0.0536(11) 0.0500(10) -0.0088(10) -0.0002(10) -0.0008(9)
C13 0.0456(11) 0.0382(10) 0.0455(10) 0.0003(9) 0.0034(9) -0.0024(8)
C14 0.0454(11) 0.0385(9) 0.0473(10) -0.0009(9) 0.0058(9) 0.0005(8)
C15 0.0670(14) 0.0599(13) 0.0573(13) -0.0170(12) 0.0088(12) 0.0069(10)
C16 0.0737(15) 0.0613(13) 0.0464(11) -0.0033(13) 0.0053(12) 0.0078(10)
C17 0.0565(12) 0.0463(11) 0.0445(10) 0.0069(10) 0.0050(10) -0.0010(9)
C18 0.0605(14) 0.0669(14) 0.0514(12) 0.0079(13) -0.0024(11) -0.0064(11)
C19 0.091(2) 0.103(2) 0.0587(14) 0.0107(19) -0.0158(15) 0.0070(14)
C20 0.0707(14) 0.0453(11) 0.0588(12) 0.0101(11) 0.0014(12) -0.0061(9)
C21 0.0818(17) 0.0492(12) 0.0641(13) 0.0098(13) -0.0145(13) 0.0035(10)

loop_
_atom_type_symbol
_atom_type_description
_atom_type_scat_dispersion_real
_atom_type_scat_dispersion_imag
_atom_type_scat_source
C C 0.0033 0.0000 'International Tables Vol C Tables 4.2.6.8 and 6.1.1.4'
H H 0.0000 0.0000 'International Tables Vol C Tables 4.2.6.8 and 6.1.1.4'
O O 0.0106 0.0000 'International Tables Vol C Tables 4.2.6.8 and 6.1.1.4'

loop_
_geom_angle_atom_site_label_1
_geom_angle_atom_site_label_2
_geom_angle_atom_site_label_3
_geom_angle
C2 C1 C10 124.9(2)
C2 C1 H1 117.6
C10 C1 H1 117.6
C1 C2 C3 121.6(2)
C1 C2 H2 119.2
C3 C2 H2 119.2
O1 C3 C4 122.7(3)
O1 C3 C2 121.5(3)
C4 C3 C2 115.8(2)
C5 C4 C3 123.6(2)
C5 C4 H4 118.2
C3 C4 H4 118.2
C4 C5 C6 121.2(2)
C4 C5 C10 122.5(2)
C6 C5 C10 116.17(17)
C5 C6 C7 110.57(19)
C5 C6 H6A 109.5
C7 C6 H6A 109.5
C5 C6 H6B 109.5
C7 C6 H6B 109.5
H6A C6 H6B 108.1
C6 C7 C8 111.90(17)
C6 C7 H7A 109.2
C8 C7 H7A 109.2
C6 C7 H7B 109.2
C8 C7 H7B 109.2
H7A C7 H7B 107.9
C14 C8 C7 111.90(16)
C14 C8 C9 107.43(16)
C7 C8 C9 110.53(15)
C14 C8 H8 109.0
C7 C8 H8 109.0
C9 C8 H8 109.0
C11 C9 C8 112.10(15)
C11 C9 C10 113.81(16)
C8 C9 C10 112.09(16)
C11 C9 H9 106.0
C8 C9 H9 106.0
C10 C9 H9 106.0
C1 C10 C5 111.39(17)
C1 C10 C21 107.31(18)
C5 C10 C21 109.50(18)
C1 C10 C9 109.97(17)
C5 C10 C9 107.24(15)
C21 C10 C9 111.48(16)
C9 C11 C12 113.82(16)
C9 C11 H11A 108.8
C12 C11 H11A 108.8
C9 C11 H11B 108.8
C12 C11 H11B 108.8
H11A C11 H11B 107.7
C13 C12 C11 110.24(17)
C13 C12 H12A 109.6
C11 C12 H12A 109.6
C13 C12 H12B 109.6
C11 C12 H12B 109.6
H12A C12 H12B 108.1
C17 C13 C12 118.94(18)
C17 C13 C14 99.28(15)
C12 C13 C14 107.19(15)
C17 C13 C20 107.12(15)
C12 C13 C20 110.57(16)
C14 C13 C20 113.46(17)
C8 C14 C15 122.14(18)
C8 C14 C13 113.99(15)
C15 C14 C13 103.89(15)
C8 C14 H14 105.1
C15 C14 H14 105.1
C13 C14 H14 105.1
C16 C15 C14 99.80(18)
C16 C15 H15A 111.8
C14 C15 H15A 111.8
C16 C15 H15B 111.8
C14 C15 H15B 111.8
H15A C15 H15B 109.5
C17 C16 C15 112.64(18)
C17 C16 H16 123.7
C15 C16 H16 123.7
C16 C17 C18 126.1(2)
C16 C17 C13 109.56(19)
C18 C17 C13 124.0(2)
O2 C18 C17 120.5(2)
O2 C18 C19 120.8(2)
C17 C18 C19 118.7(2)
C18 C19 H19A 109.5
C18 C19 H19B 109.5
H19A C19 H19B 109.5
C18 C19 H19C 109.5
H19A C19 H19C 109.5
H19B C19 H19C 109.5
C13 C20 H20A 109.5
C13 C20 H20B 109.5
H20A C20 H20B 109.5
C13 C20 H20C 109.5
H20A C20 H20C 109.5
H20B C20 H20C 109.5
C10 C21 H21A 109.5
C10 C21 H21B 109.5
H21A C21 H21B 109.5
C10 C21 H21C 109.5
H21A C21 H21C 109.5
H21B C21 H21C 109.5

loop_
_geom_bond_atom_site_label_1
_geom_bond_atom_site_label_2
_geom_bond_distance
O1 C3 1.226(3)
O2 C18 1.221(3)
C1 C2 1.326(3)
C1 C10 1.496(3)
C1 H1 0.9300
C2 C3 1.461(4)
C2 H2 0.9300
C3 C4 1.444(4)
C4 C5 1.332(3)
C4 H4 0.9300
C5 C6 1.500(3)
C5 C10 1.516(3)
C6 C7 1.520(3)
C6 H6A 0.9700
C6 H6B 0.9700
C7 C8 1.527(3)
C7 H7A 0.9700
C7 H7B 0.9700
C8 C14 1.515(3)
C8 C9 1.548(3)
C8 H8 0.9800
C9 C11 1.535(3)
C9 C10 1.576(3)
C9 H9 0.9800
C10 C21 1.553(3)
C11 C12 1.535(3)
C11 H11A 0.9700
C11 H11B 0.9700
C12 C13 1.526(3)
C12 H12A 0.9700
C12 H12B 0.9700
C13 C17 1.524(3)
C13 C14 1.542(3)
C13 C20 1.545(3)
C14 C15 1.535(3)
C14 H14 0.9800
C15 C16 1.499(3)
C15 H15A 0.9700
C15 H15B 0.9700
C16 C17 1.332(3)
C16 H16 0.9300
C17 C18 1.473(3)
C18 C19 1.499(3)
C19 H19A 0.9599
C19 H19B 0.9599
C19 H19C 0.9599
C20 H20A 0.9599
C20 H20B 0.9599
C20 H20C 0.9599
C21 H21A 0.9599
C21 H21B 0.9599
C21 H21C 0.9599

loop_
_geom_hbond_atom_site_label_D
_geom_hbond_atom_site_label_H
_geom_hbond_atom_site_label_A
_geom_hbond_site_symmetry_A
_geom_hbond_distance_DH
_geom_hbond_distance_HA
_geom_hbond_distance_DA
_geom_hbond_angle_DHA
_geom_hbond_publ_flag
C12 H12B O2 . 0.97 2.60 3.076(3) 110.6 no
C19 H19B O1 2_765 0.96 2.57 3.356(4) 139 yes
C21 H21A O1 4_466 0.96 2.59 3.537(3) 169 yes

loop_
_geom_torsion_atom_site_label_1
_geom_torsion_atom_site_label_2
_geom_torsion_atom_site_label_3
_geom_torsion_atom_site_label_4
_geom_torsion
C10 C1 C2 C3 1.2(4)
C1 C2 C3 O1 174.3(3)
C1 C2 C3 C4 -4.4(4)
O1 C3 C4 C5 -174.4(3)
C2 C3 C4 C5 4.3(4)
C3 C4 C5 C6 -178.0(2)
C3 C4 C5 C10 -1.0(4)
C4 C5 C6 C7 121.5(2)
C10 C5 C6 C7 -55.8(3)
C5 C6 C7 C8 54.0(3)
C6 C7 C8 C14 -175.12(18)
C6 C7 C8 C9 -55.4(2)
C14 C8 C9 C11 -52.2(2)
C7 C8 C9 C11 -174.52(17)
C14 C8 C9 C10 178.41(15)
C7 C8 C9 C10 56.1(2)
C2 C1 C10 C5 2.1(3)
C2 C1 C10 C21 -117.7(3)
C2 C1 C10 C9 120.9(2)
C4 C5 C10 C1 -2.3(3)
C6 C5 C10 C1 174.97(18)
C4 C5 C10 C21 116.3(2)
C6 C5 C10 C21 -66.5(2)
C4 C5 C10 C9 -122.6(2)
C6 C5 C10 C9 54.6(2)
C11 C9 C10 C1 56.5(2)
C8 C9 C10 C1 -174.94(16)
C11 C9 C10 C5 177.80(16)
C8 C9 C10 C5 -53.7(2)
C11 C9 C10 C21 -62.4(2)
C8 C9 C10 C21 66.2(2)
C8 C9 C11 C12 51.8(2)
C10 C9 C11 C12 -179.63(17)
C9 C11 C12 C13 -54.3(2)
C11 C12 C13 C17 168.19(16)
C11 C12 C13 C14 56.8(2)
C11 C12 C13 C20 -67.3(2)
C7 C8 C14 C15 -52.3(2)
C9 C8 C14 C15 -173.83(17)
C7 C8 C14 C13 -178.48(16)
C9 C8 C14 C13 60.0(2)
C17 C13 C14 C8 172.40(16)
C12 C13 C14 C8 -63.3(2)
C20 C13 C14 C8 59.1(2)
C17 C13 C14 C15 37.2(2)
C12 C13 C14 C15 161.49(17)
C20 C13 C14 C15 -76.2(2)
C8 C14 C15 C16 -165.34(18)
C13 C14 C15 C16 -34.8(2)
C14 C15 C16 C17 19.4(3)
C15 C16 C17 C18 178.0(2)
C15 C16 C17 C13 4.5(3)
C12 C13 C17 C16 -141.8(2)
C14 C13 C17 C16 -26.2(2)
C20 C13 C17 C16 92.0(2)
C12 C13 C17 C18 44.5(3)
C14 C13 C17 C18 160.17(19)
C20 C13 C17 C18 -81.6(2)
C16 C17 C18 O2 -168.9(2)
C13 C17 C18 O2 3.7(3)
C16 C17 C18 C19 11.1(3)
C13 C17 C18 C19 -176.3(2)

loop_
_cod_related_entry_id
_cod_related_entry_database
_cod_related_entry_code
1 ChemSpider 193502
